data_2020537
loop_
_publ_author_name
'Qin, Ying Lian'
'Yang, Bin Wu'
'Wang, Gao Feng'
'Sun, Hong'

_publ_section_title
;
 A cyanide-bridged heterometallic coordination polymer constructed from
 square-planar [Ni(CN)4](2-): synthesis, crystal structure, thermal
 decomposition, electron paramagnetic resonance (EPR) spectrum and
 magnetic properties.
;
_journal_coden_ASTM ACSCGG
_journal_coeditor_code OV3074
_journal_issue 7
_journal_name_full
;
 Acta Crystallographica, Section C: Structural Chemistry
;
_journal_page_first 555
_journal_page_last 560
_journal_paper_doi 10.1107/S2053229616009372
_journal_volume 72
_journal_year 2016
_chemical_formula_iupac '[Cu Ni (C N)4 (H2 O)2], H2 O'
_chemical_formula_moiety 'C4 H6 Cu N4 Ni O3'
_chemical_formula_sum 'C4 H6 Cu N4 Ni O3'
_chemical_formula_weight 280.38
_chemical_name_systematic
;
Poly[[diaquatetra-\m~2~-cyanido-\k^8^<i>C</i>:<i>N</i>-copper(II)nickel(II)]
monohydrate]
;
_space_group_crystal_system orthorhombic
_space_group_IT_number 74
_space_group_name_Hall '-I 2b 2'
_space_group_name_H-M_alt 'I m m a'
_symmetry_space_group_name_Hall '-I 2b 2'
_symmetry_space_group_name_H-M 'I m m a'
_atom_sites_solution_hydrogens difmap
_atom_sites_solution_primary direct
_atom_sites_solution_secondary difmap
_audit_creation_method SHELXL-2014/7
_cell_angle_alpha 90
_cell_angle_beta 90
_cell_angle_gamma 90
_cell_formula_units_Z 4
_cell_length_a 14.1746(7)
_cell_length_b 7.0724(4)
_cell_length_c 8.8940(13)
_cell_measurement_reflns_used 1022
_cell_measurement_temperature 293(2)
_cell_measurement_theta_max 25.87
_cell_measurement_theta_min 2.70
_cell_volume 891.61(15)
_computing_cell_refinement
;
SMART (Bruker, 2002)
;
_computing_data_collection
;
SMART (Bruker, 2002)
;
_computing_data_reduction
;
SAINT (Bruker, 2002)
;
_computing_molecular_graphics
;
DIAMOND (Brandenburg,2005)
;
_computing_publication_material
;
publCIF (Westrip, 2010) and PLATON (Spek, 2009)
;
_computing_structure_refinement
;
SHELXL2014 (Sheldrick, 2015b)
;
_computing_structure_solution
;
SHELXT (Sheldrick, 2015a)
;
_diffrn_ambient_temperature 293(2)
_diffrn_measured_fraction_theta_full 1.000
_diffrn_measured_fraction_theta_max 1.000
_diffrn_measurement_device_type 'Bruker APEX CCD'
_diffrn_measurement_method '\f and \w'
_diffrn_radiation_type MoK\a
_diffrn_radiation_wavelength 0.71073
_diffrn_reflns_av_R_equivalents 0.0197
_diffrn_reflns_limit_h_max 9
_diffrn_reflns_limit_h_min -17
_diffrn_reflns_limit_k_max 8
_diffrn_reflns_limit_k_min -5
_diffrn_reflns_limit_l_max 5
_diffrn_reflns_limit_l_min -11
_diffrn_reflns_number 1152
_diffrn_reflns_theta_full 25.242
_diffrn_reflns_theta_max 26.363
_diffrn_reflns_theta_min 2.704
_exptl_absorpt_coefficient_mu 4.475
_exptl_absorpt_correction_T_max 0.2131
_exptl_absorpt_correction_T_min 0.1241
_exptl_absorpt_correction_type multi-scan
_exptl_absorpt_process_details
;
(SADABS; Krause <i>et al.</i>, 2015)
;
_exptl_crystal_colour blue
_exptl_crystal_density_diffrn 2.089
_exptl_crystal_description block
_exptl_crystal_F_000 556
_exptl_crystal_size_max 0.280
_exptl_crystal_size_mid 0.270
_exptl_crystal_size_min 0.250
_refine_diff_density_max 0.765
_refine_diff_density_min -0.457
_refine_ls_extinction_method none
_refine_ls_goodness_of_fit_ref 1.022
_refine_ls_hydrogen_treatment constr
_refine_ls_matrix_type full
_refine_ls_number_parameters 40
_refine_ls_number_reflns 520
_refine_ls_number_restraints 0
_refine_ls_restrained_S_all 1.022
_refine_ls_R_factor_all 0.0413
_refine_ls_R_factor_gt 0.0340
_refine_ls_shift/su_max 0.000
_refine_ls_shift/su_mean 0.000
_refine_ls_structure_factor_coef Fsqd
_refine_ls_weighting_details 'w=1/[\s^2^(Fo^2^)+(0.0609P)^2^+3.4486P] where P=(Fo^2^+2Fc^2^)/3'
_refine_ls_weighting_scheme calc
_refine_ls_wR_factor_gt 0.0962
_refine_ls_wR_factor_ref 0.1021
_reflns_number_gt 451
_reflns_number_total 520
_reflns_threshold_expression 'I > 2\s(I)'
_cod_data_source_file ov3074sup1.cif
_cod_data_source_block I
_cod_depositor_comments 'Adding full bibliography for 2020537.cif.'
_cod_database_code 2020537
_cod_database_fobs_code 2020537
_shelx_space_group_comment
;
The symmetry employed for this shelxl refinement is uniquely defined
by the following loop, which should always be used as a source of
symmetry information in preference to the above space-group names.
They are only intended as comments.
;
_shelx_estimated_absorpt_t_min 0.367
_shelx_estimated_absorpt_t_max 0.401

loop_
_space_group_symop_operation_xyz
'x, y, z'
'-x, -y+1/2, z'
'x, -y, -z'
'-x, y+1/2, -z'
'x+1/2, y+1/2, z+1/2'
'-x+1/2, -y+1, z+1/2'
'x+1/2, -y+1/2, -z+1/2'
'-x+1/2, y+1, -z+1/2'
'-x, -y, -z'
'x, y-1/2, -z'
'-x, y, z'
'x, -y-1/2, z'
'-x+1/2, -y+1/2, -z+1/2'
'x+1/2, y, -z+1/2'
'-x+1/2, y+1/2, z+1/2'
'x+1/2, -y, z+1/2'

loop_
_atom_site_type_symbol
_atom_site_label
_atom_site_fract_x
_atom_site_fract_y
_atom_site_fract_z
_atom_site_U_iso_or_equiv
_atom_site_adp_type
_atom_site_calc_flag
_atom_site_occupancy
Ni Ni1 0.5000 0.2500 0.68692(12) 0.0217(3) Uani d 1
Cu Cu1 0.2500 0.7500 0.7500 0.0247(3) Uani d 1
C C1 0.4065(3) 0.4353(5) 0.6935(5) 0.0265(8) Uani d 1
N N1 0.3484(2) 0.5458(5) 0.7075(4) 0.0328(8) Uani d 1
O O1W 0.2928(3) 0.7500 0.9799(6) 0.0517(13) Uani d 1
H H1WA 0.2557 0.8403 1.0346 0.078 Uiso d 1
O O2W 0.5000 0.7500 0.9706(10) 0.098(4) Uani d 1
H H2WA 0.5447 0.7500 0.9070 0.147 Uiso d 1

loop_
_atom_site_aniso_label
_atom_site_aniso_U_11
_atom_site_aniso_U_22
_atom_site_aniso_U_33
_atom_site_aniso_U_12
_atom_site_aniso_U_13
_atom_site_aniso_U_23
Ni1 0.0089(5) 0.0142(5) 0.0418(7) 0.000 0.000 0.000
Cu1 0.0131(5) 0.0181(5) 0.0430(7) 0.000 0.0009(4) 0.000
C1 0.0174(16) 0.0199(17) 0.042(2) -0.0013(15) 0.0025(15) 0.0013(17)
N1 0.0186(15) 0.0232(16) 0.057(2) 0.0043(14) 0.0025(15) 0.0006(17)
O1W 0.031(2) 0.084(4) 0.040(3) 0.000 -0.003(2) 0.000
O2W 0.038(4) 0.200(12) 0.056(6) 0.000 0.000 0.000

loop_
_atom_type_symbol
_atom_type_description
_atom_type_scat_dispersion_real
_atom_type_scat_dispersion_imag
_atom_type_scat_source
C C 0.0033 0.0016 'International Tables Vol C Tables 4.2.6.8 and 6.1.1.4'
H H 0.0000 0.0000 'International Tables Vol C Tables 4.2.6.8 and 6.1.1.4'
Cu Cu 0.3201 1.2651 'International Tables Vol C Tables 4.2.6.8 and 6.1.1.4'
N N 0.0061 0.0033 'International Tables Vol C Tables 4.2.6.8 and 6.1.1.4'
Ni Ni 0.3393 1.1124 'International Tables Vol C Tables 4.2.6.8 and 6.1.1.4'
O O 0.0106 0.0060 'International Tables Vol C Tables 4.2.6.8 and 6.1.1.4'

loop_
_geom_angle_atom_site_label_1
_geom_angle_atom_site_label_2
_geom_angle_atom_site_label_3
_geom_angle_site_symmetry_1
_geom_angle_site_symmetry_3
_geom_angle
C1 Ni1 C1 11_655 12_565 176.4(3)
C1 Ni1 C1 11_655 2_655 89.3(2)
C1 Ni1 C1 12_565 2_655 90.6(2)
C1 Ni1 C1 11_655 . 90.6(2)
C1 Ni1 C1 12_565 . 89.3(2)
C1 Ni1 C1 2_655 . 176.4(3)
N1 Cu1 N1 . 12_575 89.98(19)
N1 Cu1 N1 . 8_546 90.02(19)
N1 Cu1 N1 12_575 8_546 180.0
N1 Cu1 N1 . 13_566 180.00(19)
N1 Cu1 N1 12_575 13_566 90.02(19)
N1 Cu1 N1 8_546 13_566 89.98(19)
N1 Cu1 O1W . . 89.04(14)
N1 Cu1 O1W 12_575 . 89.04(14)
N1 Cu1 O1W 8_546 . 90.96(14)
N1 Cu1 O1W 13_566 . 90.96(14)
N1 Cu1 O1W . 13_566 90.96(14)
N1 Cu1 O1W 12_575 13_566 90.96(14)
N1 Cu1 O1W 8_546 13_566 89.04(14)
N1 Cu1 O1W 13_566 13_566 89.04(14)
O1W Cu1 O1W . 13_566 180.0
N1 C1 Ni1 . . 175.4(4)
C1 N1 Cu1 . . 174.9(4)
Cu1 O1W H1WA . . 109.2

loop_
_geom_bond_atom_site_label_1
_geom_bond_atom_site_label_2
_geom_bond_site_symmetry_2
_geom_bond_distance
Ni1 C1 11_655 1.865(4)
Ni1 C1 12_565 1.865(4)
Ni1 C1 2_655 1.865(4)
Ni1 C1 . 1.865(4)
Cu1 N1 . 2.043(3)
Cu1 N1 12_575 2.043(3)
Cu1 N1 8_546 2.043(3)
Cu1 N1 13_566 2.043(3)
Cu1 O1W . 2.133(5)
Cu1 O1W 13_566 2.133(5)
C1 N1 . 1.142(6)
O1W H1WA . 0.9599
O2W H2WA . 0.8500

loop_
_geom_hbond_atom_site_label_D
_geom_hbond_atom_site_label_H
_geom_hbond_atom_site_label_A
_geom_hbond_site_symmetry_A
_geom_hbond_distance_DH
_geom_hbond_distance_HA
_geom_hbond_distance_DA
_geom_hbond_angle_DHA
O2W H2WA O1W 2_665 0.85 2.39 2.938(4) 122.5
O1W H1WA N1 15 0.96 2.58 3.532(5) 172.1
